data_2210278
loop_
_publ_author_name
'Moncol, Jan'
'Gembicky, Milan'
'Coppens, Philip'

_publ_section_title
;
 (2,9-Dimethyl-4,7-diphenyl-1,10-phenanthroline)(tetrahydroborato)copper(I):
 a redetermination at 90 K
;
_journal_coeditor_code HK2089
_journal_issue 9
_journal_name_full 'Acta Crystallographica Section E'
_journal_page_first m2177
_journal_page_last m2179
_journal_paper_doi 10.1107/S1600536806031308
_journal_volume 62
_journal_year 2006
_chemical_formula_iupac '[Cu (B H4) (C26 H20 N2)]'
_chemical_formula_moiety 'C26 H24 B Cu N2'
_chemical_formula_sum 'C26 H24 B Cu N2'
_chemical_formula_weight 438.82
_chemical_name_systematic
;
(2,9-Dimethyl-4,7-diphenyl-1,10-phenanthroline)(tetrahydroborato)copper(I)
;
_space_group_IT_number 9
_symmetry_cell_setting monoclinic
_symmetry_space_group_name_Hall 'C -2yc'
_symmetry_space_group_name_H-M 'C 1 c 1'
_atom_sites_solution_hydrogens geom
_atom_sites_solution_primary direct
_atom_sites_solution_secondary difmap
_audit_creation_method SHELXL-97
_cell_angle_alpha 90.00
_cell_angle_beta 105.5290(10)
_cell_angle_gamma 90.00
_cell_formula_units_Z 4
_cell_length_a 14.6291(5)
_cell_length_b 19.9859(7)
_cell_length_c 7.5743(3)
_cell_measurement_reflns_used 8024
_cell_measurement_temperature 90(2)
_cell_measurement_theta_max 31.42
_cell_measurement_theta_min 2.89
_cell_volume 2133.70(13)
_computing_cell_refinement APEX2
_computing_data_collection 'APEX2 (Bruker, 2004)'
_computing_data_reduction 'SAINT-Plus (Bruker, 2004)'
_computing_molecular_graphics 'XP in SHELXTL'
_computing_publication_material 'enCIFer (Allen <i>et al.</i>,  2004)'
_computing_structure_refinement 'XL in SHELXTL'
_computing_structure_solution 'XS in SHELXTL (Sheldrick, 2000)'
_diffrn_ambient_temperature 90(2)
_diffrn_measured_fraction_theta_full 0.998
_diffrn_measured_fraction_theta_max 0.998
_diffrn_measurement_device_type 'Bruker SMART APEX2'
_diffrn_measurement_method \w
_diffrn_radiation_monochromator graphite
_diffrn_radiation_source 'rotating anode'
_diffrn_radiation_type MoK\a
_diffrn_radiation_wavelength 0.71073
_diffrn_reflns_av_R_equivalents 0.0309
_diffrn_reflns_av_sigmaI/netI 0.0467
_diffrn_reflns_limit_h_max 22
_diffrn_reflns_limit_h_min -22
_diffrn_reflns_limit_k_max 30
_diffrn_reflns_limit_k_min -30
_diffrn_reflns_limit_l_max 11
_diffrn_reflns_limit_l_min -11
_diffrn_reflns_number 21394
_diffrn_reflns_theta_full 33.00
_diffrn_reflns_theta_max 33.00
_diffrn_reflns_theta_min 1.77
_diffrn_standards_decay_% 0
_diffrn_standards_interval_count 0
_diffrn_standards_interval_time 0
_diffrn_standards_number 0
_exptl_absorpt_coefficient_mu 1.039
_exptl_absorpt_correction_T_max 0.970
_exptl_absorpt_correction_T_min 0.903
_exptl_absorpt_correction_type multi-scan
_exptl_absorpt_process_details '(SADABS; Sheldrick, 1996)'
_exptl_crystal_colour orange--red
_exptl_crystal_density_diffrn 1.366
_exptl_crystal_density_method 'not measured'
_exptl_crystal_description block
_exptl_crystal_F_000 912
_exptl_crystal_size_max 0.10
_exptl_crystal_size_mid 0.04
_exptl_crystal_size_min 0.03
_refine_diff_density_max 0.64
_refine_diff_density_min -0.28
_refine_ls_abs_structure_details 'Flack (1983), 3922 Friedel pairs'
_refine_ls_abs_structure_Flack 0.027(5)
_refine_ls_extinction_method none
_refine_ls_goodness_of_fit_ref 1.008
_refine_ls_hydrogen_treatment mixed
_refine_ls_matrix_type full
_refine_ls_number_parameters 284
_refine_ls_number_reflns 7938
_refine_ls_number_restraints 8
_refine_ls_restrained_S_all 1.007
_refine_ls_R_factor_all 0.0305
_refine_ls_R_factor_gt 0.0258
_refine_ls_shift/su_max 0.001
_refine_ls_shift/su_mean 0.000
_refine_ls_structure_factor_coef Fsqd
_refine_ls_weighting_details 'calc w=1/[\s^2^(Fo^2^)+(0.0227P)^2^] where P=(Fo^2^+2Fc^2^)/3'
_refine_ls_weighting_scheme calc
_refine_ls_wR_factor_gt 0.0590
_refine_ls_wR_factor_ref 0.0603
_reflns_number_gt 7219
_reflns_number_total 7938
_reflns_threshold_expression I>2\s(I)
_cod_data_source_file hk2089.cif
_cod_data_source_block I
_cod_original_sg_symbol_H-M 'C c'
_cod_database_code 2210278
_cod_database_fobs_code 2210278

loop_
_symmetry_equiv_pos_as_xyz
'x, y, z'
'x, -y, z+1/2'
'x+1/2, y+1/2, z'
'x+1/2, -y+1/2, z+1/2'

loop_
_atom_site_type_symbol
_atom_site_label
_atom_site_fract_x
_atom_site_fract_y
_atom_site_fract_z
_atom_site_U_iso_or_equiv
_atom_site_adp_type
_atom_site_calc_flag
_atom_site_refinement_flags
_atom_site_occupancy
_atom_site_disorder_assembly
_atom_site_disorder_group
Cu Cu1 0.115069(14) 0.095239(7) 0.587008(19) 0.01696(4) Uani d . 1 . .
B B1 0.22900(10) 0.16299(8) 0.6784(2) 0.0201(3) Uani d . 1 . .
N N1 -0.02374(8) 0.09613(5) 0.44651(15) 0.01508(19) Uani d . 1 . .
N N2 0.09261(7) -0.00548(5) 0.56881(15) 0.0151(2) Uani d . 1 . .
C C1 -0.07998(9) 0.14917(6) 0.39231(17) 0.0166(2) Uani d . 1 . .
C C2 -0.17441(9) 0.14132(6) 0.28953(17) 0.0163(2) Uani d . 1 . .
H H2 -0.2133 0.1798 0.2567 0.020 Uiso calc R 1 . .
C C3 -0.21257(9) 0.07877(6) 0.23445(17) 0.0146(2) Uani d . 1 . .
C C4 -0.15234(9) 0.02188(6) 0.28950(16) 0.0139(2) Uani d . 1 . .
C C5 -0.05986(9) 0.03386(6) 0.39829(17) 0.0139(2) Uani d . 1 . .
C C6 0.00334(9) -0.02183(6) 0.46691(17) 0.0144(2) Uani d . 1 . .
C C7 -0.02816(8) -0.08797(6) 0.42644(17) 0.0142(2) Uani d . 1 . .
C C8 0.03606(9) -0.14049(6) 0.50509(17) 0.0152(2) Uani d . 1 . .
C C9 0.12502(10) -0.12230(6) 0.61119(18) 0.0175(2) Uani d . 1 . .
H H9 0.1685 -0.1562 0.6679 0.021 Uiso calc R 1 . .
C C10 0.15274(9) -0.05472(6) 0.63725(17) 0.0171(2) Uani d . 1 . .
C C11 -0.12007(9) -0.09781(6) 0.30263(17) 0.0154(2) Uani d . 1 . .
H H11 -0.1404 -0.1420 0.2654 0.018 Uiso calc R 1 . .
C C12 -0.17912(8) -0.04557(6) 0.23682(17) 0.0154(2) Uani d . 1 . .
H H12 -0.2394 -0.0541 0.1542 0.019 Uiso calc R 1 . .
C C13 -0.31265(9) 0.07424(6) 0.12617(17) 0.0158(2) Uani d . 1 . .
C C14 -0.37657(9) 0.02920(6) 0.16879(17) 0.0178(2) Uani d . 1 . .
H H14 -0.3548 -0.0024 0.2644 0.021 Uiso calc R 1 . .
C C15 -0.47197(9) 0.03039(7) 0.0721(2) 0.0223(3) Uani d . 1 . .
H H15 -0.5147 -0.0008 0.1014 0.027 Uiso calc R 1 . .
C C16 -0.50495(11) 0.07637(8) -0.0657(2) 0.0247(3) Uani d . 1 . .
H H16 -0.5704 0.0774 -0.1295 0.030 Uiso calc R 1 . .
C C17 -0.44208(10) 0.12141(7) -0.11162(19) 0.0229(3) Uani d . 1 . .
H H17 -0.4645 0.1526 -0.2082 0.028 Uiso calc R 1 . .
C C18 -0.34738(10) 0.12058(6) -0.01659(18) 0.0196(2) Uani d . 1 . .
H H18 -0.3050 0.1516 -0.0477 0.024 Uiso calc R 1 . .
C C19 -0.03961(10) 0.21708(7) 0.45052(19) 0.0216(3) Uani d . 1 . .
H H19A 0.0269 0.2126 0.5208 0.032 Uiso calc PR 0.40(2) A 1
H H19B -0.0758 0.2383 0.5270 0.032 Uiso calc PR 0.40(2) A 1
H H19C -0.0435 0.2447 0.3418 0.032 Uiso calc PR 0.40(2) A 1
H H19D -0.0885 0.2511 0.4056 0.032 Uiso d PR 0.60(2) A 2
H H19E 0.0142 0.2255 0.3994 0.032 Uiso d PR 0.60(2) A 2
H H19F -0.0181 0.2191 0.5846 0.032 Uiso d PR 0.60(2) A 2
H H2B 0.1796(11) 0.1390(9) 0.761(2) 0.032 Uiso d D 1 . .
H H1B 0.2028(12) 0.1378(9) 0.5361(19) 0.032 Uiso d D 1 . .
H H3B 0.2990(10) 0.1480(9) 0.743(2) 0.032 Uiso d D 1 . .
H H4B 0.2165(13) 0.2147(7) 0.664(2) 0.032 Uiso d D 1 . .
C C20 0.01344(9) -0.21242(6) 0.47198(17) 0.0156(2) Uani d . 1 . .
C C21 -0.07430(9) -0.24000(6) 0.47451(17) 0.0177(2) Uani d . 1 . .
H H21 -0.1209 -0.2123 0.5037 0.021 Uiso calc R 1 . .
C C22 -0.09419(10) -0.30708(7) 0.43508(18) 0.0205(2) Uani d . 1 . .
H H22 -0.1542 -0.3248 0.4363 0.025 Uiso calc R 1 . .
C C23 -0.02624(10) -0.34825(7) 0.39379(19) 0.0224(3) Uani d . 1 . .
H H23 -0.0401 -0.3940 0.3645 0.027 Uiso calc R 1 . .
C C24 0.06225(10) -0.32225(6) 0.39549(19) 0.0214(2) Uani d . 1 . .
H H24 0.1092 -0.3506 0.3698 0.026 Uiso calc R 1 . .
C C25 0.08213(9) -0.25507(6) 0.43468(18) 0.0190(2) Uani d . 1 . .
H H25 0.1429 -0.2378 0.4362 0.023 Uiso calc R 1 . .
C C26 0.25161(10) -0.03644(8) 0.7403(2) 0.0232(3) Uani d . 1 . .
H H26A 0.2577 0.0124 0.7475 0.035 Uiso calc R 1 . .
H H26B 0.2963 -0.0546 0.6768 0.035 Uiso calc R 1 . .
H H26C 0.2657 -0.0551 0.8643 0.035 Uiso calc R 1 . .

loop_
_atom_site_aniso_label
_atom_site_aniso_U_11
_atom_site_aniso_U_22
_atom_site_aniso_U_33
_atom_site_aniso_U_12
_atom_site_aniso_U_13
_atom_site_aniso_U_23
Cu1 0.01498(6) 0.01594(6) 0.01946(7) -0.00355(7) 0.00374(5) -0.00136(7)
B1 0.0143(6) 0.0202(7) 0.0254(7) -0.0037(5) 0.0043(5) -0.0045(6)
N1 0.0160(5) 0.0131(4) 0.0161(5) -0.0009(4) 0.0042(4) -0.0003(3)
N2 0.0118(5) 0.0152(4) 0.0177(5) -0.0004(3) 0.0026(4) 0.0005(4)
C1 0.0178(6) 0.0145(5) 0.0171(6) -0.0009(4) 0.0043(4) 0.0010(4)
C2 0.0180(6) 0.0137(5) 0.0165(5) 0.0020(4) 0.0030(4) 0.0022(4)
C3 0.0162(6) 0.0135(5) 0.0138(5) 0.0010(4) 0.0031(4) 0.0020(4)
C4 0.0147(5) 0.0124(5) 0.0143(5) 0.0002(4) 0.0037(4) 0.0000(4)
C5 0.0139(5) 0.0132(5) 0.0147(5) 0.0002(4) 0.0041(4) 0.0004(4)
C6 0.0151(6) 0.0138(5) 0.0151(5) 0.0004(4) 0.0052(4) 0.0004(4)
C7 0.0138(5) 0.0139(5) 0.0151(5) 0.0012(4) 0.0041(4) 0.0002(4)
C8 0.0158(5) 0.0136(5) 0.0165(5) 0.0023(4) 0.0052(4) 0.0001(4)
C9 0.0175(7) 0.0150(5) 0.0196(7) 0.0013(5) 0.0042(5) 0.0005(5)
C10 0.0143(5) 0.0175(6) 0.0187(6) 0.0007(4) 0.0032(4) 0.0019(4)
C11 0.0165(5) 0.0139(5) 0.0153(5) -0.0012(4) 0.0035(4) -0.0023(4)
C12 0.0136(5) 0.0148(5) 0.0169(5) 0.0000(4) 0.0023(4) -0.0012(4)
C13 0.0166(5) 0.0139(5) 0.0155(5) 0.0021(4) 0.0017(4) -0.0015(4)
C14 0.0161(5) 0.0163(5) 0.0198(6) 0.0021(4) 0.0025(4) -0.0004(4)
C15 0.0173(6) 0.0198(6) 0.0282(7) -0.0004(5) 0.0034(5) -0.0054(5)
C16 0.0162(6) 0.0253(6) 0.0283(7) 0.0040(5) -0.0013(5) -0.0057(5)
C17 0.0243(6) 0.0202(6) 0.0205(6) 0.0081(5) -0.0007(5) -0.0010(5)
C18 0.0231(6) 0.0154(5) 0.0183(6) 0.0036(5) 0.0020(5) 0.0005(4)
C19 0.0243(7) 0.0115(5) 0.0255(7) -0.0032(5) 0.0004(5) -0.0002(5)
C20 0.0161(5) 0.0148(5) 0.0151(5) 0.0008(4) 0.0028(4) 0.0002(4)
C21 0.0178(6) 0.0183(5) 0.0175(6) 0.0012(4) 0.0055(4) 0.0011(4)
C22 0.0214(6) 0.0185(6) 0.0214(6) -0.0026(5) 0.0053(5) 0.0005(5)
C23 0.0281(7) 0.0162(6) 0.0231(6) -0.0009(5) 0.0075(5) -0.0010(5)
C24 0.0240(6) 0.0155(5) 0.0271(6) 0.0029(5) 0.0108(5) 0.0005(5)
C25 0.0189(6) 0.0162(5) 0.0234(6) 0.0030(4) 0.0082(5) 0.0016(4)
C26 0.0144(6) 0.0221(7) 0.0296(7) -0.0020(5) -0.0002(5) 0.0018(5)

loop_
_atom_type_symbol
_atom_type_description
_atom_type_scat_dispersion_real
_atom_type_scat_dispersion_imag
_atom_type_scat_source
C C 0.0033 0.0016 'International Tables Vol C Tables 4.2.6.8 and 6.1.1.4'
H H 0.0000 0.0000 'International Tables Vol C Tables 4.2.6.8 and 6.1.1.4'
B B 0.0013 0.0007 'International Tables Vol C Tables 4.2.6.8 and 6.1.1.4'
N N 0.0061 0.0033 'International Tables Vol C Tables 4.2.6.8 and 6.1.1.4'
Cu Cu 0.3201 1.2651 'International Tables Vol C Tables 4.2.6.8 and 6.1.1.4'

loop_
_geom_angle_atom_site_label_1
_geom_angle_atom_site_label_2
_geom_angle_atom_site_label_3
_geom_angle
_geom_angle_publ_flag
N1 Cu1 N2 81.51(4) yes
N1 Cu1 B1 139.29(5) yes
N2 Cu1 B1 138.86(5) yes
N1 Cu1 H2B 133.9(6) ?
N2 Cu1 H2B 128.7(6) ?
B1 Cu1 H2B 33.6(5) ?
N1 Cu1 H1B 126.8(5) ?
N2 Cu1 H1B 127.4(6) ?
B1 Cu1 H1B 33.1(5) ?
H2B Cu1 H1B 66.6(6) ?
Cu1 B1 H2B 50.9(8) ?
Cu1 B1 H1B 51.8(8) ?
H2B B1 H1B 102.6(11) ?
Cu1 B1 H3B 123.5(10) ?
H2B B1 H3B 107.3(11) ?
H1B B1 H3B 110.3(12) ?
Cu1 B1 H4B 119.7(10) ?
H2B B1 H4B 110.1(12) ?
H1B B1 H4B 109.0(12) ?
H3B B1 H4B 116.7(13) ?
C1 N1 C5 118.62(12) ?
C1 N1 Cu1 128.05(9) ?
C5 N1 Cu1 113.27(8) ?
C10 N2 C6 118.41(11) ?
C10 N2 Cu1 128.82(9) ?
C6 N2 Cu1 112.74(8) ?
C22 C23 C24 119.78(12) ?
C22 C23 H23 120.1 ?
C24 C23 H23 120.1 ?
C25 C24 C23 120.26(12) ?
C25 C24 H24 119.9 ?
C23 C24 H24 119.9 ?
C24 C25 C20 120.67(12) ?
C24 C25 H25 119.7 ?
C20 C25 H25 119.7 ?
N1 C1 C2 121.06(12) ?
N1 C1 C19 117.77(11) ?
C2 C1 C19 121.14(11) ?
C3 C2 C1 121.70(11) ?
C3 C2 H2 119.1 ?
C1 C2 H2 119.1 ?
C2 C3 C4 117.50(11) ?
C2 C3 C13 118.79(11) ?
C4 C3 C13 123.70(11) ?
C5 C4 C12 118.27(11) ?
C5 C4 C3 117.21(11) ?
C12 C4 C3 124.50(11) ?
N1 C5 C4 123.83(11) ?
N1 C5 C6 116.11(11) ?
C4 C5 C6 120.06(11) ?
N2 C6 C7 123.74(11) ?
N2 C6 C5 116.08(11) ?
C7 C6 C5 120.17(11) ?
C6 C7 C8 117.35(11) ?
C6 C7 C11 117.86(10) ?
C8 C7 C11 124.72(11) ?
C9 C8 C7 117.43(11) ?
C9 C8 C20 119.11(10) ?
C7 C8 C20 123.40(11) ?
C8 C9 C10 121.63(11) ?
C8 C9 H9 119.2 ?
C10 C9 H9 119.2 ?
N2 C10 C9 121.30(12) ?
N2 C10 C26 118.03(12) ?
C9 C10 C26 120.66(12) ?
C12 C11 C7 121.78(11) ?
C12 C11 H11 119.1 ?
C7 C11 H11 119.1 ?
C11 C12 C4 121.40(11) ?
C11 C12 H12 119.3 ?
C4 C12 H12 119.3 ?
C14 C13 C18 118.31(12) ?
C14 C13 C3 122.45(11) ?
C18 C13 C3 119.04(12) ?
C15 C14 C13 120.42(12) ?
C15 C14 H14 119.8 ?
C13 C14 H14 119.8 ?
C16 C15 C14 120.58(13) ?
C16 C15 H15 119.7 ?
C14 C15 H15 119.7 ?
C15 C16 C17 119.89(13) ?
C15 C16 H16 120.1 ?
C17 C16 H16 120.1 ?
C18 C17 C16 119.93(13) ?
C18 C17 H17 120.0 ?
C16 C17 H17 120.0 ?
C17 C18 C13 120.86(13) ?
C17 C18 H18 119.6 ?
C13 C18 H18 119.6 ?
C1 C19 H19A 109.5 ?
C1 C19 H19B 109.5 ?
H19A C19 H19B 109.5 ?
C1 C19 H19C 109.5 ?
H19A C19 H19C 109.5 ?
H19B C19 H19C 109.5 ?
C1 C19 H19D 109.4 ?
H19A C19 H19D 141.1 ?
H19B C19 H19D 56.3 ?
H19C C19 H19D 56.2 ?
C1 C19 H19E 109.5 ?
H19A C19 H19E 56.3 ?
H19B C19 H19E 141.1 ?
H19C C19 H19E 56.2 ?
H19D C19 H19E 109.5 ?
C1 C19 H19F 109.5 ?
H19A C19 H19F 56.3 ?
H19B C19 H19F 56.2 ?
H19C C19 H19F 141.0 ?
H19D C19 H19F 109.5 ?
H19E C19 H19F 109.5 ?
C21 C20 C25 118.15(11) ?
C21 C20 C8 122.90(11) ?
C25 C20 C8 118.95(11) ?
C22 C21 C20 121.14(12) ?
C22 C21 H21 119.4 ?
C20 C21 H21 119.4 ?
C21 C22 C23 119.96(12) ?
C21 C22 H22 120.0 ?
C23 C22 H22 120.0 ?
C10 C26 H26A 109.5 ?
C10 C26 H26B 109.5 ?
H26A C26 H26B 109.5 ?
C10 C26 H26C 109.5 ?
H26A C26 H26C 109.5 ?
H26B C26 H26C 109.5 ?

loop_
_geom_bond_atom_site_label_1
_geom_bond_atom_site_label_2
_geom_bond_distance
_geom_bond_publ_flag
Cu1 N1 2.0250(10) yes
Cu1 N2 2.0380(10) yes
Cu1 B1 2.1150(10) yes
Cu1 H2B 1.65(2) yes
Cu1 H1B 1.67(2) yes
B1 H2B 1.180(10) ?
B1 H1B 1.160(10) ?
B1 H3B 1.050(10) ?
B1 H4B 1.050(10) ?
N1 C1 1.337(2) ?
N1 C5 1.363(2) ?
N2 C10 1.329(2) ?
N2 C6 1.367(2) ?
C23 C22 1.389(2) ?
C23 C24 1.392(2) ?
C23 H23 0.9500 ?
C24 C25 1.389(2) ?
C24 H24 0.9500 ?
C25 C20 1.403(2) ?
C25 H25 0.9500 ?
C1 C2 1.401(2) ?
C1 C19 1.499(2) ?
C2 C3 1.387(2) ?
C2 H2 0.9500 ?
C3 C4 1.431(2) ?
C3 C13 1.479(2) ?
C4 C5 1.404(4) ?
C4 C12 1.431(2) ?
C5 C6 1.451(2) ?
C6 C7 1.406(2) ?
C7 C8 1.428(2) ?
C7 C11 1.432(2) ?
C8 C9 1.383(2) ?
C8 C20 1.481(2) ?
C9 C10 1.409(2) ?
C9 H9 0.9500 ?
C10 C26 1.493(2) ?
C11 C12 1.362(2) ?
C11 H11 0.9500 ?
C12 H12 0.9500 ?
C13 C14 1.397(2) ?
C13 C18 1.411(2) ?
C14 C15 1.392(2) ?
C14 H14 0.9500 ?
C15 C16 1.377(2) ?
C15 H15 0.9500 ?
C16 C17 1.396(2) ?
C16 H16 0.9500 ?
C17 C18 1.380(2) ?
C17 H17 0.9500 ?
C18 H18 0.9500 ?
C19 H19A 0.9800 ?
C19 H19B 0.9800 ?
C19 H19C 0.9800 ?
C19 H19D 0.9800 ?
C19 H19E 0.9800 ?
C19 H19F 0.9800 ?
C20 C21 1.402(2) ?
C21 C22 1.387(2) ?
C21 H21 0.9500 ?
C22 H22 0.9500 ?
C26 H26A 0.9800 ?
C26 H26B 0.9800 ?
C26 H26C 0.9800 ?

loop_
_geom_torsion_atom_site_label_1
_geom_torsion_atom_site_label_2
_geom_torsion_atom_site_label_3
_geom_torsion_atom_site_label_4
_geom_torsion
N2 Cu1 N1 C1 177.97(11)
B1 Cu1 N1 C1 -8.37(15)
N2 Cu1 N1 C5 -4.85(9)
B1 Cu1 N1 C5 168.81(9)
N1 Cu1 N2 C10 -177.82(12)
B1 Cu1 N2 C10 8.46(16)
N1 Cu1 N2 C6 4.10(9)
B1 Cu1 N2 C6 -169.62(9)
C22 C23 C24 C25 -1.3(2)
C23 C24 C25 C20 -0.4(2)
C5 N1 C1 C2 0.59(19)
Cu1 N1 C1 C2 177.64(9)
C5 N1 C1 C19 178.58(11)
Cu1 N1 C1 C19 -4.38(17)
N1 C1 C2 C3 -2.23(19)
C19 C1 C2 C3 179.86(12)
C1 C2 C3 C4 1.18(18)
C1 C2 C3 C13 -179.92(12)
C2 C3 C4 C5 1.30(17)
C13 C3 C4 C5 -177.54(12)
C2 C3 C4 C12 -176.78(11)
C13 C3 C4 C12 4.38(19)
C1 N1 C5 C4 2.08(19)
Cu1 N1 C5 C4 -175.39(10)
C1 N1 C5 C6 -177.73(11)
Cu1 N1 C5 C6 4.81(14)
C12 C4 C5 N1 175.18(12)
C3 C4 C5 N1 -3.02(18)
C12 C4 C5 C6 -5.02(17)
C3 C4 C5 C6 176.78(11)
C10 N2 C6 C7 -1.52(18)
Cu1 N2 C6 C7 176.78(10)
C10 N2 C6 C5 178.96(11)
Cu1 N2 C6 C5 -2.74(14)
N1 C5 C6 N2 -1.37(16)
C4 C5 C6 N2 178.82(11)
N1 C5 C6 C7 179.09(11)
C4 C5 C6 C7 -0.73(18)
N2 C6 C7 C8 3.30(18)
C5 C6 C7 C8 -177.19(11)
N2 C6 C7 C11 -173.67(12)
C5 C6 C7 C11 5.84(17)
C6 C7 C8 C9 -1.56(17)
C11 C7 C8 C9 175.18(12)
C6 C7 C8 C20 -178.84(11)
C11 C7 C8 C20 -2.10(19)
C7 C8 C9 C10 -1.7(2)
C20 C8 C9 C10 175.68(12)
C6 N2 C10 C9 -1.98(18)
Cu1 N2 C10 C9 -179.97(10)
C6 N2 C10 C26 176.95(12)
Cu1 N2 C10 C26 -1.04(17)
C8 C9 C10 N2 3.7(2)
C8 C9 C10 C26 -175.24(13)
C6 C7 C11 C12 -5.33(18)
C8 C7 C11 C12 177.94(12)
C7 C11 C12 C4 -0.47(19)
C5 C4 C12 C11 5.69(18)
C3 C4 C12 C11 -176.25(12)
C2 C3 C13 C14 -131.86(13)
C4 C3 C13 C14 46.97(18)
C2 C3 C13 C18 42.88(17)
C4 C3 C13 C18 -138.30(13)
C18 C13 C14 C15 0.02(18)
C3 C13 C14 C15 174.79(12)
C13 C14 C15 C16 -0.7(2)
C14 C15 C16 C17 1.2(2)
C15 C16 C17 C18 -1.2(2)
C16 C17 C18 C13 0.6(2)
C14 C13 C18 C17 0.02(19)
C3 C13 C18 C17 -174.93(12)
C24 C25 C20 C21 2.08(19)
C24 C25 C20 C8 -177.34(12)
C9 C8 C20 C21 139.05(14)
C7 C8 C20 C21 -43.71(18)
C9 C8 C20 C25 -41.55(17)
C7 C8 C20 C25 135.69(13)
C25 C20 C21 C22 -2.19(18)
C8 C20 C21 C22 177.21(12)
C20 C21 C22 C23 0.6(2)
C24 C23 C22 C21 1.2(2)
